data_4029756
loop_
_publ_author_name
'Liu, Lian-Jun'
'Wang, Feijun'
'Wang, Wenfeng'
'Zhao, Mei-Xin'
'Shi, Min'

_publ_section_title
;
 Synthesis of chiral mono(N-heterocyclic carbene) palladium and gold
 complexes with a 1,1'-biphenyl scaffold and their applications in
 catalysis.
;
_journal_name_full 'Beilstein journal of organic chemistry'
_journal_page_first 555
_journal_page_last 564
_journal_paper_doi 10.3762/bjoc.7.64
_journal_volume 7
_journal_year 2011
_chemical_absolute_configuration ad
_chemical_formula_sum 'C24 H23 Au I N3 O3'
_chemical_formula_weight 725.32
_chemical_name_systematic
; 
 ? 
;
_space_group_IT_number 4
_symmetry_cell_setting monoclinic
_symmetry_space_group_name_Hall 'P 2yb'
_symmetry_space_group_name_H-M 'P 1 21 1'
_atom_sites_solution_hydrogens geom
_atom_sites_solution_primary direct
_atom_sites_solution_secondary difmap
_audit_creation_method SHELXL-97
_cell_angle_alpha 90.00
_cell_angle_beta 104.9480(10)
_cell_angle_gamma 90.00
_cell_formula_units_Z 4
_cell_length_a 9.2786(7)
_cell_length_b 25.5371(19)
_cell_length_c 10.1633(7)
_cell_measurement_reflns_used 6113
_cell_measurement_temperature 293(2)
_cell_measurement_theta_max 55.166
_cell_measurement_theta_min 4.544
_cell_volume 2326.7(3)
_computing_cell_refinement 'Bruker SMART'
_computing_data_collection 'Bruker SMART'
_computing_data_reduction 'Bruker SHELXTL'
_computing_molecular_graphics 'Bruker SHELXTL'
_computing_publication_material 'Bruker SHELXTL'
_computing_structure_refinement 'SHELXL-97 (Sheldrick, 1997)'
_computing_structure_solution 'SHELXS-97 (Sheldrick, 1990)'
_diffrn_ambient_temperature 293(2)
_diffrn_measured_fraction_theta_full 0.995
_diffrn_measured_fraction_theta_max 0.995
_diffrn_measurement_device_type 'CCD area detector'
_diffrn_measurement_method 'phi and omega scans'
_diffrn_radiation_monochromator graphite
_diffrn_radiation_source 'fine-focus sealed tube'
_diffrn_radiation_type MoK\a
_diffrn_radiation_wavelength 0.71073
_diffrn_reflns_av_R_equivalents 0.0397
_diffrn_reflns_av_sigmaI/netI 0.0481
_diffrn_reflns_limit_h_max 11
_diffrn_reflns_limit_h_min -11
_diffrn_reflns_limit_k_max 31
_diffrn_reflns_limit_k_min -27
_diffrn_reflns_limit_l_max 12
_diffrn_reflns_limit_l_min -12
_diffrn_reflns_number 12751
_diffrn_reflns_theta_full 26.00
_diffrn_reflns_theta_max 26.00
_diffrn_reflns_theta_min 2.22
_exptl_absorpt_coefficient_mu 7.681
_exptl_absorpt_correction_T_max 1.00000
_exptl_absorpt_correction_T_min 0.44915
_exptl_absorpt_correction_type empirical
_exptl_absorpt_process_details sadabs
_exptl_crystal_colour yellow
_exptl_crystal_density_diffrn 2.071
_exptl_crystal_density_method 'not measured'
_exptl_crystal_description prismatic
_exptl_crystal_F_000 1376
_exptl_crystal_size_max 0.277
_exptl_crystal_size_mid 0.268
_exptl_crystal_size_min 0.224
_refine_diff_density_max 2.404
_refine_diff_density_min -1.823
_refine_diff_density_rms 0.182
_refine_ls_abs_structure_details 'Flack H D (1983), Acta Cryst. A39, 876-881'
_refine_ls_abs_structure_Flack 0.00(16)
_refine_ls_extinction_method none
_refine_ls_goodness_of_fit_ref 1.000
_refine_ls_hydrogen_treatment constr
_refine_ls_matrix_type full
_refine_ls_number_parameters 586
_refine_ls_number_reflns 7717
_refine_ls_number_restraints 2
_refine_ls_restrained_S_all 1.002
_refine_ls_R_factor_all 0.0523
_refine_ls_R_factor_gt 0.0478
_refine_ls_shift/su_max 0.031
_refine_ls_shift/su_mean 0.001
_refine_ls_structure_factor_coef Fsqd
_refine_ls_weighting_details 'calc w=1/[\s^2^(Fo^2^)+(0.0909P)^2^+0.0000P] where P=(Fo^2^+2Fc^2^)/3'
_refine_ls_weighting_scheme calc
_refine_ls_wR_factor_gt 0.1273
_refine_ls_wR_factor_ref 0.1296
_reflns_number_gt 6882
_reflns_number_total 7717
_reflns_threshold_expression >2sigma(I)
_cod_data_source_file 1860-5397-7-64-S5.cif
_cod_data_source_block cd201344
_cod_depositor_comments
;
The following automatic conversions were performed:

'_symmetry_cell_setting' value 'Monoclinic' changed to 'monoclinic'
according to
/usr/data/users/saulius/automatic-downloads/retrospective/Beilstein/lib/dictionaries/cif_core.dic
dictionary named 'cif_core.dic' version 2.4.2 from 2011-04-26.

Automatic conversion script
Id: cif_fix_values 2281 2013-09-26 08:29:07Z andrius 
;
_cod_original_sg_symbol_H-M P2(1)
_cod_database_code 4029756

loop_
_symmetry_equiv_pos_as_xyz
'x, y, z'
'-x, y+1/2, -z'

loop_
_atom_site_label
_atom_site_type_symbol
_atom_site_fract_x
_atom_site_fract_y
_atom_site_fract_z
_atom_site_U_iso_or_equiv
_atom_site_adp_type
_atom_site_occupancy
_atom_site_symmetry_multiplicity
_atom_site_calc_flag
_atom_site_refinement_flags
Au1 Au 1.12371(5) 0.572400(19) 1.15484(5) 0.04527(15) Uani 1 1 d .
Au2 Au 1.30645(5) 0.43030(2) 0.55151(5) 0.04315(14) Uani 1 1 d .
I1 I 1.27416(14) 0.55841(5) 1.39548(12) 0.0750(4) Uani 1 1 d .
I2 I 1.46100(13) 0.45388(5) 0.78806(11) 0.0696(3) Uani 1 1 d .
N1 N 1.0734(12) 0.5836(5) 0.8537(13) 0.052(3) Uani 1 1 d .
N2 N 0.8644(12) 0.5922(5) 0.9072(11) 0.042(3) Uani 1 1 d .
N3 N 0.9221(12) 0.7051(4) 1.1281(12) 0.046(3) Uani 1 1 d .
H3A H 0.9024 0.6749 1.1569 0.055 Uiso 1 1 calc R
N4 N 1.2556(10) 0.4245(5) 0.2496(10) 0.043(2) Uani 1 1 d .
N5 N 1.0482(10) 0.4125(4) 0.3042(10) 0.032(2) Uani 1 1 d .
N6 N 1.1048(11) 0.2977(5) 0.5202(11) 0.045(3) Uani 1 1 d .
H6A H 1.0855 0.3285 0.5453 0.053 Uiso 1 1 calc R
O1 O 1.0980(17) 0.7675(7) 1.1734(16) 0.113(6) Uani 1 1 d .
O2 O 0.5125(10) 0.6807(4) 1.0964(10) 0.052(2) Uani 1 1 d .
O3 O 0.4863(10) 0.6731(4) 0.7692(9) 0.051(2) Uani 1 1 d .
O4 O 1.264(2) 0.2330(8) 0.5770(19) 0.140(8) Uani 1 1 d .
O5 O 0.6988(10) 0.3200(4) 0.4886(9) 0.049(2) Uani 1 1 d .
O6 O 0.6741(10) 0.3298(4) 0.1650(8) 0.045(2) Uani 1 1 d .
C1 C 1.0130(13) 0.5829(4) 0.9559(14) 0.036(3) Uani 1 1 d .
C2 C 0.9672(15) 0.5888(6) 0.7334(14) 0.046(3) Uani 1 1 d .
C3 C 0.9735(17) 0.5917(7) 0.5985(16) 0.059(4) Uani 1 1 d .
H3 H 1.0634 0.5913 0.5739 0.070 Uiso 1 1 calc R
C4 C 0.8438(18) 0.5951(7) 0.5078(15) 0.056(4) Uani 1 1 d .
H4 H 0.8465 0.5957 0.4170 0.067 Uiso 1 1 calc R
C5 C 0.7058(18) 0.5979(7) 0.5316(16) 0.062(4) Uani 1 1 d .
H5 H 0.6195 0.6001 0.4608 0.075 Uiso 1 1 calc R
C6 C 0.7006(19) 0.5973(7) 0.6714(16) 0.060(4) Uani 1 1 d .
H6 H 0.6097 0.5998 0.6937 0.071 Uiso 1 1 calc R
C7 C 0.8324(16) 0.5931(6) 0.7728(15) 0.047(3) Uani 1 1 d .
C8 C 1.2361(14) 0.5749(9) 0.8679(17) 0.071(5) Uani 1 1 d .
H8A H 1.2777 0.6052 0.8353 0.106 Uiso 1 1 calc R
H8B H 1.2490 0.5448 0.8154 0.106 Uiso 1 1 calc R
H8C H 1.2859 0.5691 0.9620 0.106 Uiso 1 1 calc R
C9 C 0.7591(14) 0.5924(5) 0.9892(13) 0.043(3) Uani 1 1 d .
C10 C 0.7412(14) 0.5473(6) 1.0570(15) 0.047(3) Uani 1 1 d .
H10 H 0.7918 0.5165 1.0492 0.056 Uiso 1 1 calc R
C11 C 0.646(3) 0.5509(13) 1.135(2) 0.091(18) Uani 1 1 d .
H11 H 0.6270 0.5204 1.1777 0.143 Uiso 1 1 calc R
C12 C 0.5723(18) 0.5952(7) 1.1579(15) 0.052(4) Uani 1 1 d .
H12 H 0.5139 0.5954 1.2199 0.063 Uiso 1 1 calc R
C13 C 0.5879(13) 0.6375(5) 1.0886(12) 0.037(3) Uani 1 1 d .
C14 C 0.6840(13) 0.6387(5) 1.0048(13) 0.039(3) Uani 1 1 d .
C15 C 0.7087(13) 0.6889(5) 0.9385(12) 0.036(3) Uani 1 1 d .
C16 C 0.6101(13) 0.7067(5) 0.8236(13) 0.039(3) Uani 1 1 d .
C17 C 0.6248(17) 0.7530(6) 0.7631(15) 0.050(3) Uani 1 1 d .
H17 H 0.5580 0.7627 0.6817 0.060 Uiso 1 1 calc R
C18 C 0.7367(18) 0.7838(6) 0.8232(15) 0.057(4) Uani 1 1 d .
H18 H 0.7471 0.8156 0.7819 0.068 Uiso 1 1 calc R
C19 C 0.8424(15) 0.7711(6) 0.9478(15) 0.049(3) Uani 1 1 d .
H19 H 0.9175 0.7941 0.9908 0.059 Uiso 1 1 calc R
C20 C 0.8255(13) 0.7216(5) 1.0012(13) 0.037(3) Uani 1 1 d .
C21 C 1.0368(16) 0.7296(7) 1.2065(14) 0.060(4) Uani 1 1 d D
C22 C 1.1085(15) 0.7068(6) 1.3378(13) 0.044(3) Uani 1 1 d D
H22A H 1.1976 0.6889 1.3320 0.067 Uiso 1 1 calc R
H22B H 1.0417 0.6824 1.3632 0.067 Uiso 1 1 calc R
H22C H 1.1338 0.7340 1.4050 0.067 Uiso 1 1 calc R
C23 C 0.4280(16) 0.6857(7) 1.1922(14) 0.055(4) Uani 1 1 d .
H23A H 0.3909 0.6520 1.2092 0.083 Uiso 1 1 calc R
H23B H 0.3457 0.7090 1.1572 0.083 Uiso 1 1 calc R
H23C H 0.4897 0.6997 1.2755 0.083 Uiso 1 1 calc R
C24 C 0.3904(17) 0.6834(8) 0.6362(15) 0.062(4) Uani 1 1 d .
H24A H 0.3604 0.7195 0.6304 0.093 Uiso 1 1 calc R
H24B H 0.3036 0.6615 0.6211 0.093 Uiso 1 1 calc R
H24C H 0.4430 0.6762 0.5684 0.093 Uiso 1 1 calc R
C25 C 1.1959(13) 0.4185(6) 0.3578(13) 0.043(3) Uani 1 1 d .
C26 C 1.1539(15) 0.4206(5) 0.1302(13) 0.042(3) Uani 1 1 d .
C27 C 1.1585(18) 0.4214(7) -0.0070(14) 0.057(4) Uani 1 1 d .
H27 H 1.2481 0.4228 -0.0320 0.068 Uiso 1 1 calc R
C28 C 1.021(2) 0.4201(8) -0.1032(14) 0.068(5) Uani 1 1 d .
H28 H 1.0189 0.4238 -0.1948 0.082 Uiso 1 1 calc R
C29 C 0.8889(18) 0.4137(7) -0.0677(16) 0.065(5) Uani 1 1 d .
H29 H 0.8005 0.4113 -0.1360 0.077 Uiso 1 1 calc R
C30 C 0.8842(13) 0.4109(6) 0.0616(13) 0.046(3) Uani 1 1 d .
H30 H 0.7934 0.4070 0.0833 0.055 Uiso 1 1 calc R
C31 C 1.0173(13) 0.4137(5) 0.1651(13) 0.036(3) Uani 1 1 d .
C32 C 1.4135(15) 0.4283(9) 0.2559(17) 0.070(5) Uani 1 1 d .
H32A H 1.4315 0.4138 0.1745 0.105 Uiso 1 1 calc R
H32B H 1.4701 0.4093 0.3336 0.105 Uiso 1 1 calc R
H32C H 1.4432 0.4644 0.2638 0.105 Uiso 1 1 calc R
C33 C 0.9439(12) 0.4111(5) 0.3870(11) 0.033(3) Uani 1 1 d .
C34 C 0.9194(14) 0.4575(6) 0.4452(15) 0.048(3) Uani 1 1 d .
H34 H 0.9683 0.4880 0.4308 0.058 Uiso 1 1 calc R
C35 C 0.8153(14) 0.4579(5) 0.5296(15) 0.043(3) Uani 1 1 d .
H35 H 0.7974 0.4884 0.5729 0.052 Uiso 1 1 calc R
C36 C 0.7430(13) 0.4115(6) 0.5438(14) 0.042(3) Uani 1 1 d .
H36 H 0.6763 0.4109 0.5981 0.051 Uiso 1 1 calc R
C37 C 0.7680(13) 0.3672(5) 0.4801(11) 0.037(3) Uani 1 1 d .
C38 C 0.8690(12) 0.3662(5) 0.4016(11) 0.033(3) Uani 1 1 d .
C39 C 0.8930(12) 0.3144(6) 0.3350(11) 0.036(3) Uani 1 1 d .
C40 C 0.7870(13) 0.2988(5) 0.2101(12) 0.036(3) Uani 1 1 d .
C41 C 0.8087(17) 0.2503(6) 0.1503(15) 0.053(4) Uani 1 1 d .
H41 H 0.7432 0.2392 0.0697 0.064 Uiso 1 1 calc R
C42 C 0.9327(18) 0.2192(6) 0.2162(15) 0.052(4) Uani 1 1 d .
H42 H 0.9507 0.1882 0.1751 0.063 Uiso 1 1 calc R
C43 C 1.0273(16) 0.2333(6) 0.3389(16) 0.052(4) Uani 1 1 d .
H43 H 1.1043 0.2109 0.3818 0.062 Uiso 1 1 calc R
C44 C 1.0086(13) 0.2799(6) 0.3980(13) 0.039(3) Uani 1 1 d .
C45 C 1.2217(16) 0.2740(7) 0.6033(14) 0.050(3) Uani 1 1 d .
C46 C 1.290(2) 0.3039(6) 0.7379(17) 0.074(6) Uani 1 1 d .
H46A H 1.3328 0.2793 0.8085 0.111 Uiso 1 1 calc R
H46B H 1.2132 0.3236 0.7634 0.111 Uiso 1 1 calc R
H46C H 1.3660 0.3274 0.7249 0.111 Uiso 1 1 calc R
C47 C 0.6021(17) 0.3190(7) 0.5856(17) 0.062(4) Uani 1 1 d .
H47A H 0.6611 0.3271 0.6756 0.093 Uiso 1 1 calc R
H47B H 0.5592 0.2848 0.5853 0.093 Uiso 1 1 calc R
H47C H 0.5240 0.3444 0.5581 0.093 Uiso 1 1 calc R
C48 C 0.5847(19) 0.3183(7) 0.0331(14) 0.070(5) Uani 1 1 d .
H48A H 0.6456 0.3182 -0.0303 0.104 Uiso 1 1 calc R
H48B H 0.5082 0.3444 0.0065 0.104 Uiso 1 1 calc R
H48C H 0.5395 0.2845 0.0335 0.104 Uiso 1 1 calc R

loop_
_atom_site_aniso_label
_atom_site_aniso_U_11
_atom_site_aniso_U_22
_atom_site_aniso_U_33
_atom_site_aniso_U_23
_atom_site_aniso_U_13
_atom_site_aniso_U_12
Au1 0.0416(2) 0.0436(3) 0.0501(3) 0.0013(2) 0.0109(2) 0.0021(2)
Au2 0.0373(2) 0.0481(3) 0.0438(3) -0.0005(2) 0.01018(18) -0.0007(2)
I1 0.0820(7) 0.0757(10) 0.0706(7) 0.0051(5) 0.0255(6) 0.0001(6)
I2 0.0614(6) 0.0912(9) 0.0549(6) -0.0073(5) 0.0130(5) 0.0081(6)
N1 0.038(5) 0.051(9) 0.073(8) 0.002(6) 0.024(6) 0.000(5)
N2 0.041(6) 0.049(7) 0.037(6) -0.001(5) 0.012(5) 0.004(5)
N3 0.050(6) 0.021(6) 0.068(7) -0.003(5) 0.017(6) 0.003(5)
N4 0.038(5) 0.049(7) 0.047(6) -0.002(5) 0.016(4) -0.007(5)
N5 0.030(4) 0.023(5) 0.042(5) -0.006(4) 0.009(4) -0.013(4)
N6 0.041(6) 0.039(7) 0.049(6) -0.015(5) 0.003(5) 0.015(5)
O1 0.095(10) 0.123(15) 0.099(11) 0.028(10) -0.014(9) -0.064(10)
O2 0.051(5) 0.052(7) 0.056(6) 0.008(4) 0.023(5) 0.011(5)
O3 0.047(5) 0.058(7) 0.037(5) 0.012(4) -0.009(4) 0.000(5)
O4 0.132(13) 0.115(15) 0.119(13) -0.032(11) -0.064(11) 0.075(12)
O5 0.062(5) 0.045(6) 0.057(5) -0.004(4) 0.043(5) -0.011(5)
O6 0.050(5) 0.048(6) 0.031(4) -0.002(4) -0.001(4) 0.000(5)
C1 0.040(6) 0.009(6) 0.064(8) -0.005(5) 0.020(6) 0.003(4)
C2 0.047(7) 0.041(8) 0.054(8) -0.009(6) 0.019(6) -0.001(6)
C3 0.052(8) 0.061(11) 0.064(10) 0.008(7) 0.017(7) -0.020(7)
C4 0.073(10) 0.056(10) 0.045(8) -0.001(7) 0.024(7) 0.002(8)
C5 0.061(9) 0.062(11) 0.055(9) -0.006(8) 0.002(7) 0.007(8)
C6 0.071(10) 0.052(10) 0.058(9) 0.004(7) 0.019(8) 0.000(8)
C7 0.046(7) 0.037(8) 0.057(9) -0.004(6) 0.010(6) 0.010(6)
C8 0.039(7) 0.108(15) 0.068(10) 0.007(11) 0.018(7) 0.009(10)
C9 0.042(6) 0.038(7) 0.047(7) -0.006(6) 0.009(6) 0.000(6)
C10 0.042(7) 0.042(8) 0.058(8) 0.006(6) 0.016(6) -0.013(6)
C11 0.111(2) 0.121(3) 0.058(13) 0.024(16) 0.039(15) 0.03(3)
C12 0.069(9) 0.044(9) 0.041(8) 0.000(7) 0.009(7) 0.029(8)
C13 0.043(6) 0.034(7) 0.035(6) 0.002(5) 0.013(5) -0.010(5)
C14 0.037(6) 0.033(7) 0.041(7) -0.003(5) 0.003(5) 0.006(5)
C15 0.039(6) 0.030(7) 0.042(7) 0.004(5) 0.014(6) 0.004(5)
C16 0.045(7) 0.037(7) 0.043(7) -0.002(5) 0.024(6) 0.002(6)
C17 0.062(8) 0.038(8) 0.047(8) 0.012(6) 0.008(7) 0.007(7)
C18 0.085(11) 0.034(8) 0.064(9) 0.022(7) 0.042(9) 0.011(8)
C19 0.048(7) 0.041(9) 0.060(9) 0.004(6) 0.020(7) -0.001(6)
C20 0.036(6) 0.038(8) 0.040(7) 0.009(5) 0.017(5) 0.005(5)
C21 0.043(8) 0.080(13) 0.052(9) -0.013(8) 0.003(7) -0.010(8)
C22 0.045(7) 0.037(8) 0.045(7) 0.010(6) 0.000(6) -0.002(6)
C23 0.059(8) 0.070(11) 0.048(8) -0.004(7) 0.033(7) -0.001(8)
C24 0.060(9) 0.075(12) 0.045(8) -0.001(7) 0.001(7) 0.016(8)
C25 0.038(6) 0.045(9) 0.044(7) 0.003(6) 0.009(5) 0.007(6)
C26 0.059(7) 0.029(8) 0.044(7) -0.004(5) 0.022(6) 0.001(6)
C27 0.075(9) 0.054(10) 0.051(8) -0.005(7) 0.032(7) 0.019(8)
C28 0.090(11) 0.082(14) 0.029(6) 0.000(7) 0.009(7) -0.001(10)
C29 0.059(9) 0.078(13) 0.048(8) -0.005(8) -0.001(7) 0.009(8)
C30 0.031(6) 0.060(9) 0.042(7) -0.003(6) 0.003(5) 0.003(6)
C31 0.035(6) 0.032(7) 0.045(7) -0.002(5) 0.017(5) -0.005(5)
C32 0.048(7) 0.087(13) 0.087(11) 0.033(12) 0.039(7) 0.010(10)
C33 0.034(6) 0.034(7) 0.031(6) -0.006(5) 0.006(5) 0.006(5)
C34 0.048(7) 0.044(9) 0.057(8) -0.015(6) 0.021(6) 0.001(6)
C35 0.051(7) 0.017(7) 0.067(9) -0.013(6) 0.023(7) -0.012(5)
C36 0.030(6) 0.056(10) 0.044(7) -0.011(6) 0.016(5) 0.010(6)
C37 0.037(6) 0.042(8) 0.027(6) -0.004(5) 0.002(5) -0.011(5)
C38 0.033(6) 0.040(7) 0.026(6) 0.002(5) 0.006(4) 0.016(5)
C39 0.040(6) 0.036(8) 0.035(6) 0.003(5) 0.014(5) 0.001(5)
C40 0.042(6) 0.029(7) 0.038(6) -0.001(5) 0.013(5) 0.001(5)
C41 0.062(9) 0.052(9) 0.044(8) 0.008(7) 0.009(7) -0.003(7)
C42 0.077(10) 0.030(8) 0.052(8) -0.002(6) 0.020(7) 0.001(7)
C43 0.053(8) 0.040(9) 0.061(9) -0.001(7) 0.010(7) 0.012(7)
C44 0.033(6) 0.042(8) 0.042(7) -0.002(6) 0.010(5) 0.002(5)
C45 0.054(8) 0.050(9) 0.038(7) 0.000(6) -0.001(6) 0.002(7)
C46 0.094(12) 0.025(8) 0.069(10) 0.011(7) -0.039(9) 0.004(8)
C47 0.071(9) 0.048(10) 0.089(11) 0.003(8) 0.060(9) -0.015(8)
C48 0.077(10) 0.071(12) 0.037(7) 0.000(7) -0.028(7) -0.009(9)

loop_
_atom_type_symbol
_atom_type_description
_atom_type_scat_dispersion_real
_atom_type_scat_dispersion_imag
_atom_type_scat_source
C C 0.0033 0.0016 'International Tables Vol C Tables 4.2.6.8 and 6.1.1.4'
H H 0.0000 0.0000 'International Tables Vol C Tables 4.2.6.8 and 6.1.1.4'
N N 0.0061 0.0033 'International Tables Vol C Tables 4.2.6.8 and 6.1.1.4'
O O 0.0106 0.0060 'International Tables Vol C Tables 4.2.6.8 and 6.1.1.4'
I I -0.4742 1.8119 'International Tables Vol C Tables 4.2.6.8 and 6.1.1.4'
Au Au -2.0133 8.8022 'International Tables Vol C Tables 4.2.6.8 and 6.1.1.4'

loop_
_geom_angle_atom_site_label_1
_geom_angle_atom_site_label_2
_geom_angle_atom_site_label_3
_geom_angle
C1 Au1 I1 176.5(3)
C25 Au2 I2 173.5(4)
C1 N1 C2 110.9(10)
C1 N1 C8 123.6(12)
C2 N1 C8 125.3(12)
C7 N2 C1 108.4(11)
C7 N2 C9 126.4(11)
C1 N2 C9 124.4(11)
C21 N3 C20 128.8(13)
C21 N3 H3A 115.6
C20 N3 H3A 115.6
C26 N4 C25 112.8(10)
C26 N4 C32 120.9(11)
C25 N4 C32 126.0(11)
C25 N5 C31 109.6(10)
C25 N5 C33 122.3(10)
C31 N5 C33 127.8(9)
C45 N6 C44 129.9(12)
C45 N6 H6A 115.1
C44 N6 H6A 115.1
C13 O2 C23 121.2(12)
C16 O3 C24 119.7(12)
C37 O5 C47 115.1(11)
C40 O6 C48 115.5(11)
N1 C1 N2 108.1(12)
N1 C1 Au1 125.7(9)
N2 C1 Au1 126.1(9)
N1 C2 C3 133.2(12)
N1 C2 C7 104.0(12)
C3 C2 C7 122.8(13)
C4 C3 C2 115.5(14)
C4 C3 H3 122.3
C2 C3 H3 122.3
C3 C4 C5 127.6(15)
C3 C4 H4 116.2
C5 C4 H4 116.2
C4 C5 C6 116.6(14)
C4 C5 H5 121.7
C6 C5 H5 121.7
C7 C6 C5 119.3(15)
C7 C6 H6 120.4
C5 C6 H6 120.4
N2 C7 C6 133.7(14)
N2 C7 C2 108.2(12)
C6 C7 C2 118.1(14)
N1 C8 H8A 109.5
N1 C8 H8B 109.5
H8A C8 H8B 109.5
N1 C8 H8C 109.5
H8A C8 H8C 109.5
H8B C8 H8C 109.5
C10 C9 C14 121.5(12)
C10 C9 N2 118.5(12)
C14 C9 N2 119.9(12)
C11 C10 C9 115.1(19)
C11 C10 H10 122.5
C9 C10 H10 122.5
C10 C11 C12 126.4(18)
C10 C11 H11 116.8
C12 C11 H11 116.8
C13 C12 C11 117.2(15)
C13 C12 H12 121.4
C11 C12 H12 121.4
O2 C13 C12 121.3(12)
O2 C13 C14 117.1(11)
C12 C13 C14 121.7(13)
C13 C14 C9 117.9(12)
C13 C14 C15 119.7(11)
C9 C14 C15 122.3(11)
C16 C15 C20 117.7(13)
C16 C15 C14 121.8(12)
C20 C15 C14 120.2(11)
C17 C16 C15 123.9(13)
C17 C16 O3 120.9(12)
C15 C16 O3 115.2(12)
C18 C17 C16 118.0(13)
C18 C17 H17 121.0
C16 C17 H17 121.0
C17 C18 C19 123.6(14)
C17 C18 H18 118.2
C19 C18 H18 118.2
C20 C19 C18 115.5(13)
C20 C19 H19 122.2
C18 C19 H19 122.2
C15 C20 C19 121.2(12)
C15 C20 N3 118.0(11)
C19 C20 N3 120.6(12)
O1 C21 N3 125.2(14)
O1 C21 C22 116.1(14)
N3 C21 C22 118.3(15)
C21 C22 H22A 109.5
C21 C22 H22B 109.5
H22A C22 H22B 109.5
C21 C22 H22C 109.5
H22A C22 H22C 109.5
H22B C22 H22C 109.5
O2 C23 H23A 109.5
O2 C23 H23B 109.5
H23A C23 H23B 109.5
O2 C23 H23C 109.5
H23A C23 H23C 109.5
H23B C23 H23C 109.5
O3 C24 H24A 109.5
O3 C24 H24B 109.5
H24A C24 H24B 109.5
O3 C24 H24C 109.5
H24A C24 H24C 109.5
H24B C24 H24C 109.5
N5 C25 N4 105.6(10)
N5 C25 Au2 128.9(9)
N4 C25 Au2 124.6(9)
N4 C26 C27 134.9(13)
N4 C26 C31 104.5(10)
C27 C26 C31 120.6(13)
C28 C27 C26 116.1(13)
C28 C27 H27 122.0
C26 C27 H27 121.9
C29 C28 C27 122.4(13)
C29 C28 H28 118.8
C27 C28 H28 118.8
C30 C29 C28 121.7(14)
C30 C29 H29 119.2
C28 C29 H29 119.2
C29 C30 C31 119.5(13)
C29 C30 H30 120.3
C31 C30 H30 120.3
N5 C31 C30 133.1(11)
N5 C31 C26 107.5(11)
C30 C31 C26 119.5(11)
N4 C32 H32A 109.5
N4 C32 H32B 109.5
H32A C32 H32B 109.5
N4 C32 H32C 109.5
H32A C32 H32C 109.5
H32B C32 H32C 109.5
C38 C33 C34 122.2(11)
C38 C33 N5 121.5(10)
C34 C33 N5 116.2(11)
C33 C34 C35 118.1(13)
C33 C34 H34 120.9
C35 C34 H34 120.9
C36 C35 C34 118.1(12)
C36 C35 H35 121.0
C34 C35 H35 121.0
C37 C36 C35 121.1(11)
C37 C36 H36 119.4
C35 C36 H36 119.4
C36 C37 C38 121.2(12)
C36 C37 O5 124.2(11)
C38 C37 O5 114.6(11)
C33 C38 C37 119.1(11)
C33 C38 C39 122.8(10)
C37 C38 C39 118.1(11)
C44 C39 C40 119.5(12)
C44 C39 C38 121.4(10)
C40 C39 C38 118.9(10)
O6 C40 C41 124.9(12)
O6 C40 C39 116.5(11)
C41 C40 C39 118.5(12)
C42 C41 C40 118.4(14)
C42 C41 H41 120.8
C40 C41 H41 120.8
C43 C42 C41 122.3(14)
C43 C42 H42 118.9
C41 C42 H42 118.9
C44 C43 C42 120.2(13)
C44 C43 H43 119.9
C42 C43 H43 119.9
C43 C44 N6 123.2(12)
C43 C44 C39 121.0(12)
N6 C44 C39 115.8(12)
O4 C45 N6 121.7(14)
O4 C45 C46 123.7(14)
N6 C45 C46 114.5(14)
C45 C46 H46A 109.5
C45 C46 H46B 109.5
H46A C46 H46B 109.5
C45 C46 H46C 109.5
H46A C46 H46C 109.5
H46B C46 H46C 109.5
O5 C47 H47A 109.5
O5 C47 H47B 109.5
H47A C47 H47B 109.5
O5 C47 H47C 109.5
H47A C47 H47C 109.5
H47B C47 H47C 109.5
O6 C48 H48A 109.5
O6 C48 H48B 109.5
H48A C48 H48B 109.5
O6 C48 H48C 109.5
H48A C48 H48C 109.5
H48B C48 H48C 109.5

loop_
_geom_bond_atom_site_label_1
_geom_bond_atom_site_label_2
_geom_bond_distance
Au1 C1 2.036(14)
Au1 I1 2.5093(13)
Au2 C25 1.994(13)
Au2 I2 2.5338(12)
N1 C1 1.301(17)
N1 C2 1.364(18)
N1 C8 1.496(16)
N2 C7 1.321(18)
N2 C1 1.360(16)
N2 C9 1.439(17)
N3 C21 1.313(19)
N3 C20 1.431(17)
N3 H3A 0.8600
N4 C26 1.335(16)
N4 C25 1.362(16)
N4 C32 1.453(15)
N5 C25 1.347(15)
N5 C31 1.369(16)
N5 C33 1.437(15)
N6 C45 1.335(18)
N6 C44 1.405(16)
N6 H6A 0.8600
O1 C21 1.21(2)
O2 C13 1.318(16)
O2 C23 1.405(15)
O3 C16 1.427(16)
O3 C24 1.438(16)
O4 C45 1.18(2)
O5 C37 1.380(16)
O5 C47 1.495(15)
O6 C40 1.299(15)
O6 C48 1.414(15)
C2 C3 1.39(2)
C2 C7 1.412(19)
C3 C4 1.32(2)
C3 H3 0.9300
C4 C5 1.36(2)
C4 H4 0.9300
C5 C6 1.43(2)
C5 H5 0.9300
C6 C7 1.39(2)
C6 H6 0.9300
C8 H8A 0.9600
C8 H8B 0.9600
C8 H8C 0.9600
C9 C10 1.374(19)
C9 C14 1.404(18)
C10 C11 1.34(4)
C10 H10 0.9300
C11 C12 1.37(4)
C11 H11 0.9300
C12 C13 1.32(2)
C12 H12 0.9300
C13 C14 1.383(18)
C14 C15 1.492(18)
C15 C16 1.362(18)
C15 C20 1.388(18)
C16 C17 1.355(19)
C17 C18 1.32(2)
C17 H17 0.9300
C18 C19 1.42(2)
C18 H18 0.9300
C19 C20 1.400(19)
C19 H19 0.9300
C21 C22 1.451(15)
C22 H22A 0.9600
C22 H22B 0.9600
C22 H22C 0.9600
C23 H23A 0.9600
C23 H23B 0.9600
C23 H23C 0.9600
C24 H24A 0.9600
C24 H24B 0.9600
C24 H24C 0.9600
C26 C27 1.406(18)
C26 C31 1.413(17)
C27 C28 1.39(2)
C27 H27 0.9300
C28 C29 1.38(2)
C28 H28 0.9300
C29 C30 1.33(2)
C29 H29 0.9300
C30 C31 1.402(17)
C30 H30 0.9300
C32 H32A 0.9600
C32 H32B 0.9600
C32 H32C 0.9600
C33 C38 1.367(18)
C33 C34 1.370(17)
C34 C35 1.448(19)
C34 H34 0.9300
C35 C36 1.388(19)
C35 H35 0.9300
C36 C37 1.353(19)
C36 H36 0.9300
C37 C38 1.379(16)
C38 C39 1.528(18)
C39 C44 1.408(18)
C39 C40 1.447(17)
C40 C41 1.42(2)
C41 C42 1.42(2)
C41 H41 0.9300
C42 C43 1.37(2)
C42 H42 0.9300
C43 C44 1.36(2)
C43 H43 0.9300
C45 C46 1.55(2)
C46 H46A 0.9600
C46 H46B 0.9600
C46 H46C 0.9600
C47 H47A 0.9600
C47 H47B 0.9600
C47 H47C 0.9600
C48 H48A 0.9600
C48 H48B 0.9600
C48 H48C 0.9600

loop_
_geom_torsion_atom_site_label_1
_geom_torsion_atom_site_label_2
_geom_torsion_atom_site_label_3
_geom_torsion_atom_site_label_4
_geom_torsion
C2 N1 C1 N2 -5.1(15)
C8 N1 C1 N2 180.0(16)
C2 N1 C1 Au1 176.9(9)
C8 N1 C1 Au1 2(2)
C7 N2 C1 N1 6.5(15)
C9 N2 C1 N1 177.3(13)
C7 N2 C1 Au1 -175.5(10)
C9 N2 C1 Au1 -4.7(18)
I1 Au1 C1 N1 -5(6)
I1 Au1 C1 N2 177(28)
C1 N1 C2 C3 179.8(16)
C8 N1 C2 C3 -5(3)
C1 N1 C2 C7 1.8(16)
C8 N1 C2 C7 176.6(16)
N1 C2 C3 C4 177.9(15)
C7 C2 C3 C4 -4(2)
C2 C3 C4 C5 2(3)
C3 C4 C5 C6 0(3)
C4 C5 C6 C7 -1(3)
C1 N2 C7 C6 175.1(17)
C9 N2 C7 C6 4(3)
C1 N2 C7 C2 -5.3(16)
C9 N2 C7 C2 -175.9(14)
C5 C6 C7 N2 178.8(17)
C5 C6 C7 C2 -1(2)
N1 C2 C7 N2 2.3(16)
C3 C2 C7 N2 -176.0(14)
N1 C2 C7 C6 -178.1(14)
C3 C2 C7 C6 4(2)
C7 N2 C9 C10 108.5(16)
C1 N2 C9 C10 -60.6(18)
C7 N2 C9 C14 -75.1(18)
C1 N2 C9 C14 115.7(14)
C14 C9 C10 C11 1(2)
N2 C9 C10 C11 177.7(13)
C9 C10 C11 C12 -4(3)
C10 C11 C12 C13 6(3)
C23 O2 C13 C12 8.7(19)
C23 O2 C13 C14 -171.2(12)
C11 C12 C13 O2 174.7(14)
C11 C12 C13 C14 -5(2)
O2 C13 C14 C9 -176.6(11)
C12 C13 C14 C9 3.5(19)
O2 C13 C14 C15 5.6(17)
C12 C13 C14 C15 -174.3(13)
C10 C9 C14 C13 -1.4(19)
N2 C9 C14 C13 -177.6(11)
C10 C9 C14 C15 176.4(12)
N2 C9 C14 C15 0.2(18)
C13 C14 C15 C16 -80.4(16)
C9 C14 C15 C16 101.8(15)
C13 C14 C15 C20 92.5(15)
C9 C14 C15 C20 -85.3(16)
C20 C15 C16 C17 4.1(19)
C14 C15 C16 C17 177.2(12)
C20 C15 C16 O3 -175.6(10)
C14 C15 C16 O3 -2.5(17)
C24 O3 C16 C17 11.2(18)
C24 O3 C16 C15 -169.1(12)
C15 C16 C17 C18 -4(2)
O3 C16 C17 C18 175.8(13)
C16 C17 C18 C19 0(2)
C17 C18 C19 C20 3(2)
C16 C15 C20 C19 -0.5(18)
C14 C15 C20 C19 -173.7(12)
C16 C15 C20 N3 174.8(11)
C14 C15 C20 N3 1.6(17)
C18 C19 C20 C15 -2.9(19)
C18 C19 C20 N3 -178.1(12)
C21 N3 C20 C15 -178.6(14)
C21 N3 C20 C19 -3(2)
C20 N3 C21 O1 -14(3)
C20 N3 C21 C22 173.9(13)
C31 N5 C25 N4 1.1(15)
C33 N5 C25 N4 -172.8(11)
C31 N5 C25 Au2 170.4(10)
C33 N5 C25 Au2 -3.4(18)
C26 N4 C25 N5 -2.3(16)
C32 N4 C25 N5 -175.1(16)
C26 N4 C25 Au2 -172.2(10)
C32 N4 C25 Au2 15(2)
I2 Au2 C25 N5 -129(3)
I2 Au2 C25 N4 38(4)
C25 N4 C26 C27 -176.7(16)
C32 N4 C26 C27 -3(3)
C25 N4 C26 C31 2.4(16)
C32 N4 C26 C31 175.7(15)
N4 C26 C27 C28 -175.1(17)
C31 C26 C27 C28 6(2)
C26 C27 C28 C29 -6(3)
C27 C28 C29 C30 3(3)
C28 C29 C30 C31 -1(3)
C25 N5 C31 C30 -177.9(15)
C33 N5 C31 C30 -4(2)
C25 N5 C31 C26 0.4(14)
C33 N5 C31 C26 173.8(11)
C29 C30 C31 N5 179.2(15)
C29 C30 C31 C26 1(2)
N4 C26 C31 N5 -1.7(14)
C27 C26 C31 N5 177.6(13)
N4 C26 C31 C30 176.9(12)
C27 C26 C31 C30 -4(2)
C25 N5 C33 C38 -111.6(13)
C31 N5 C33 C38 75.8(16)
C25 N5 C33 C34 71.1(16)
C31 N5 C33 C34 -101.5(14)
C38 C33 C34 C35 3(2)
N5 C33 C34 C35 -179.9(11)
C33 C34 C35 C36 -2(2)
C34 C35 C36 C37 0(2)
C35 C36 C37 C38 1.7(19)
C35 C36 C37 O5 -179.2(12)
C47 O5 C37 C36 -5.6(18)
C47 O5 C37 C38 173.4(11)
C34 C33 C38 C37 -1.6(18)
N5 C33 C38 C37 -178.7(10)
C34 C33 C38 C39 178.7(11)
N5 C33 C38 C39 1.6(17)
C36 C37 C38 C33 -0.7(17)
O5 C37 C38 C33 -179.8(10)
C36 C37 C38 C39 178.9(11)
O5 C37 C38 C39 -0.2(15)
C33 C38 C39 C44 85.4(15)
C37 C38 C39 C44 -94.2(14)
C33 C38 C39 C40 -99.6(13)
C37 C38 C39 C40 80.8(14)
C48 O6 C40 C41 -12.8(19)
C48 O6 C40 C39 170.7(12)
C44 C39 C40 O6 172.8(11)
C38 C39 C40 O6 -2.2(16)
C44 C39 C40 C41 -3.9(18)
C38 C39 C40 C41 -179.0(11)
O6 C40 C41 C42 -176.0(13)
C39 C40 C41 C42 0.4(19)
C40 C41 C42 C43 3(2)
C41 C42 C43 C44 -4(2)
C42 C43 C44 N6 -177.2(14)
C42 C43 C44 C39 0(2)
C45 N6 C44 C43 -4(2)
C45 N6 C44 C39 179.0(14)
C40 C39 C44 C43 3.8(19)
C38 C39 C44 C43 178.7(12)
C40 C39 C44 N6 -178.8(11)
C38 C39 C44 N6 -3.9(17)
C44 N6 C45 O4 4(3)
C44 N6 C45 C46 -173.4(14)
